data_4327507
loop_
_publ_author_name
'Anna S. Gardberg'
'Syaulan Yang'
'Brian M. Hoffman'
'James A. Ibers'

_publ_section_title
;
 Synthesis and Structural Characterization of Integrally Oxidized,
 Metal-Free Phthalocyanine Compounds: [H2(pc)][IBr2] and
 [H2(pc)]2[IBr2]Br.C10H7Br
;
_journal_name_full 'Inorganic Chemistry'
_journal_page_first 1778
_journal_page_last 1781
_journal_paper_doi 10.1021/ic010994+
_journal_volume 41
_journal_year 2002
_chemical_formula_sum 'C74 H43 Br4 I N16'
_chemical_formula_weight 1602.78
_chemical_name_systematic
;
  ?
;
_space_group_IT_number 2
_symmetry_space_group_name_Hall '-P 1'
_symmetry_space_group_name_H-M 'P -1'
_atom_sites_solution_hydrogens geom
_atom_sites_solution_primary direct
_atom_sites_solution_secondary difmap
_audit_creation_method SHELXL-97
_cell_angle_alpha 90.8540(10)
_cell_angle_beta 103.4170(10)
_cell_angle_gamma 97.0490(10)
_cell_formula_units_Z 1
_cell_length_a 8.4724(6)
_cell_length_b 13.5794(10)
_cell_length_c 13.8403(10)
_cell_measurement_temperature 153(2)
_cell_volume 1535.61(19)
_computing_structure_refinement 'SHELXL-97 (Sheldrick, 1997)'
_computing_structure_solution 'SHELXS-97 (Sheldrick, 1990)'
_diffrn_ambient_temperature 153(2)
_diffrn_measured_fraction_theta_full 0.891
_diffrn_measured_fraction_theta_max 0.891
_diffrn_radiation_monochromator graphite
_diffrn_radiation_source 'fine-focus sealed tube'
_diffrn_radiation_type MoK\a
_diffrn_radiation_wavelength 0.71073
_diffrn_reflns_av_R_equivalents 0.0213
_diffrn_reflns_av_sigmaI/netI 0.0245
_diffrn_reflns_limit_h_max 10
_diffrn_reflns_limit_h_min -11
_diffrn_reflns_limit_k_max 17
_diffrn_reflns_limit_k_min -17
_diffrn_reflns_limit_l_max 18
_diffrn_reflns_limit_l_min -18
_diffrn_reflns_number 18538
_diffrn_reflns_theta_full 28.94
_diffrn_reflns_theta_max 28.94
_diffrn_reflns_theta_min 1.51
_exptl_absorpt_coefficient_mu 3.186
_exptl_crystal_density_diffrn 1.733
_exptl_crystal_F_000 792
_refine_diff_density_max 1.695
_refine_diff_density_min -1.344
_refine_diff_density_rms 0.106
_refine_ls_extinction_method none
_refine_ls_goodness_of_fit_ref 1.058
_refine_ls_hydrogen_treatment mixed
_refine_ls_matrix_type full
_refine_ls_number_parameters 407
_refine_ls_number_reflns 7249
_refine_ls_number_restraints 0
_refine_ls_restrained_S_all 1.058
_refine_ls_R_factor_all 0.0496
_refine_ls_R_factor_gt 0.0409
_refine_ls_shift/su_max 0.001
_refine_ls_shift/su_mean 0.000
_refine_ls_structure_factor_coef Fsqd
_refine_ls_weighting_details 'calc w=1/[\s^2^(Fo^2^)+(0.0600P)^2^+2.8000P] where P=(Fo^2^+2Fc^2^)/3'
_refine_ls_weighting_scheme calc
_refine_ls_wR_factor_gt 0.1095
_refine_ls_wR_factor_ref 0.1164
_reflns_number_gt 6213
_reflns_number_total 7249
_reflns_threshold_expression >2sigma(I)
_cod_data_source_file ic0109942B_2.cif
_cod_data_source_block H2pcIBr2Br
_cod_database_code 4327507

loop_
_symmetry_equiv_pos_as_xyz
'x, y, z'
'-x, -y, -z'

loop_
_atom_site_label
_atom_site_type_symbol
_atom_site_fract_x
_atom_site_fract_y
_atom_site_fract_z
_atom_site_U_iso_or_equiv
_atom_site_adp_type
_atom_site_occupancy
_atom_site_symmetry_multiplicity
_atom_site_calc_flag
_atom_site_refinement_flags
_atom_site_disorder_assembly
_atom_site_disorder_group
I1 I 0.5000 0.5000 0.0000 0.02972(9) Uani 1 2 d S . .
Br1 Br 0.21438(4) 0.48975(3) 0.05643(3) 0.03645(10) Uani 1 1 d . . .
Br2 Br 0.0000 0.0000 0.0000 0.03999(14) Uani 1 2 d S . .
N1 N 0.6829(3) 1.04626(18) 0.40506(18) 0.0225(5) Uani 1 1 d . . .
H1A H 0.7329 1.0094 0.4513 0.027 Uiso 0.50 1 calc PR . .
N2 N 0.5805(3) 1.15919(18) 0.50580(18) 0.0219(5) Uani 1 1 d . . .
N3 N 0.7269(3) 1.04403(18) 0.61484(18) 0.0211(5) Uani 1 1 d . . .
H3B H 0.7563 1.0070 0.5710 0.025 Uiso 0.50 1 calc PR . .
N4 N 0.8488(3) 0.96190(18) 0.75949(18) 0.0214(5) Uani 1 1 d . . .
N5 N 0.9019(3) 0.88540(18) 0.61615(18) 0.0216(5) Uani 1 1 d . . .
H5B H 0.8544 0.9247 0.5716 0.026 Uiso 0.50 1 calc PR . .
N6 N 1.0013(3) 0.77169(18) 0.51262(19) 0.0238(5) Uani 1 1 d . . .
N7 N 0.8572(3) 0.88812(18) 0.40629(19) 0.0232(5) Uani 1 1 d . . .
H7A H 0.8320 0.9253 0.4517 0.028 Uiso 0.50 1 calc PR . .
N8 N 0.7337(3) 0.96939(19) 0.25809(19) 0.0239(5) Uani 1 1 d . . .
C1 C 0.6722(4) 1.0358(2) 0.3052(2) 0.0228(6) Uani 1 1 d . . .
C2 C 0.5778(4) 1.1101(2) 0.2526(2) 0.0246(6) Uani 1 1 d . . .
C3 C 0.5303(4) 1.1299(2) 0.1522(2) 0.0303(7) Uani 1 1 d . . .
H3A H 0.5585 1.0914 0.1023 0.036 Uiso 1 1 calc R . .
C4 C 0.4396(4) 1.2088(3) 0.1284(3) 0.0333(7) Uani 1 1 d . . .
H4A H 0.4047 1.2241 0.0606 0.040 Uiso 1 1 calc R . .
C5 C 0.3986(4) 1.2659(3) 0.2014(3) 0.0318(7) Uani 1 1 d . . .
H5A H 0.3378 1.3197 0.1823 0.038 Uiso 1 1 calc R . .
C6 C 0.4450(4) 1.2456(2) 0.3016(2) 0.0272(6) Uani 1 1 d . . .
H6A H 0.4165 1.2841 0.3513 0.033 Uiso 1 1 calc R . .
C7 C 0.5349(4) 1.1666(2) 0.3258(2) 0.0231(6) Uani 1 1 d . . .
C8 C 0.6017(3) 1.1244(2) 0.4204(2) 0.0210(5) Uani 1 1 d . . .
C9 C 0.6375(3) 1.1230(2) 0.5932(2) 0.0209(5) Uani 1 1 d . . .
C10 C 0.6151(4) 1.1630(2) 0.6858(2) 0.0220(5) Uani 1 1 d . . .
C11 C 0.5349(4) 1.2425(2) 0.7040(2) 0.0261(6) Uani 1 1 d . . .
H11A H 0.4831 1.2803 0.6515 0.031 Uiso 1 1 calc R . .
C12 C 0.5339(4) 1.2640(2) 0.8023(3) 0.0298(7) Uani 1 1 d . . .
H12A H 0.4818 1.3184 0.8177 0.036 Uiso 1 1 calc R . .
C13 C 0.6078(4) 1.2073(3) 0.8786(2) 0.0307(7) Uani 1 1 d . . .
H13A H 0.6032 1.2236 0.9448 0.037 Uiso 1 1 calc R . .
C14 C 0.6880(4) 1.1278(2) 0.8616(2) 0.0276(6) Uani 1 1 d . . .
H14A H 0.7378 1.0897 0.9145 0.033 Uiso 1 1 calc R . .
C15 C 0.6921(4) 1.1064(2) 0.7628(2) 0.0222(5) Uani 1 1 d . . .
C16 C 0.7617(3) 1.0328(2) 0.7148(2) 0.0216(5) Uani 1 1 d . . .
C17 C 0.9115(3) 0.8911(2) 0.7149(2) 0.0215(5) Uani 1 1 d . . .
C18 C 0.9960(4) 0.8128(2) 0.7661(2) 0.0225(6) Uani 1 1 d . . .
C19 C 1.0282(4) 0.7819(2) 0.8640(2) 0.0281(6) Uani 1 1 d . . .
H19A H 0.9959 0.8162 0.9151 0.034 Uiso 1 1 calc R . .
C20 C 1.1092(4) 0.6990(3) 0.8834(3) 0.0319(7) Uani 1 1 d . . .
H20A H 1.1318 0.6761 0.9490 0.038 Uiso 1 1 calc R . .
C21 C 1.1588(4) 0.6481(3) 0.8090(3) 0.0348(7) Uani 1 1 d . . .
H21A H 1.2156 0.5922 0.8253 0.042 Uiso 1 1 calc R . .
C22 C 1.1258(4) 0.6785(2) 0.7118(3) 0.0327(7) Uani 1 1 d . . .
H22A H 1.1596 0.6447 0.6610 0.039 Uiso 1 1 calc R . .
C23 C 1.0415(4) 0.7602(2) 0.6914(2) 0.0242(6) Uani 1 1 d . . .
C24 C 0.9805(4) 0.8063(2) 0.5981(2) 0.0222(5) Uani 1 1 d . . .
C25 C 0.9435(4) 0.8087(2) 0.4255(2) 0.0223(6) Uani 1 1 d . . .
C26 C 0.9598(4) 0.7676(2) 0.3312(2) 0.0251(6) Uani 1 1 d . . .
C27 C 1.0335(4) 0.6864(2) 0.3085(3) 0.0313(7) Uani 1 1 d . . .
H27A H 1.0905 0.6486 0.3591 0.038 Uiso 1 1 calc R . .
C28 C 1.0196(5) 0.6634(3) 0.2086(3) 0.0364(8) Uani 1 1 d . . .
H28A H 1.0673 0.6083 0.1904 0.044 Uiso 1 1 calc R . .
C29 C 0.9364(5) 0.7199(3) 0.1338(3) 0.0353(7) Uani 1 1 d . . .
H29A H 0.9279 0.7015 0.0661 0.042 Uiso 1 1 calc R . .
C30 C 0.8666(4) 0.8018(3) 0.1561(2) 0.0302(7) Uani 1 1 d . . .
H30A H 0.8122 0.8407 0.1055 0.036 Uiso 1 1 calc R . .
C31 C 0.8797(4) 0.8246(2) 0.2566(2) 0.0245(6) Uani 1 1 d . . .
C32 C 0.8160(4) 0.9011(2) 0.3057(2) 0.0227(6) Uani 1 1 d . . .
C101 C 0.5391(5) 0.5117(4) 0.4074(3) 0.0427(17) Uiso 0.50 1 d PG A -1
C102 C 0.4017(6) 0.4939(4) 0.3288(3) 0.050(2) Uiso 0.50 1 d PG A -1
H10B H 0.4129 0.4991 0.2623 0.059 Uiso 0.50 1 calc PR A -1
C103 C 0.2480(5) 0.4684(4) 0.3476(3) 0.0455(18) Uiso 0.50 1 d PG A -1
H10C H 0.1541 0.4562 0.2939 0.055 Uiso 0.50 1 calc PR A -1
C104 C 0.2317(4) 0.4608(4) 0.4449(3) 0.0437(17) Uiso 0.50 1 d PG A -1
H10D H 0.1267 0.4433 0.4578 0.052 Uiso 0.50 1 calc PR A -1
C105 C 0.3691(4) 0.4786(3) 0.5235(3) 0.0417(17) Uiso 0.50 1 d PG A -1
C106 C 0.5228(4) 0.5041(3) 0.5048(3) 0.0470(16) Uiso 0.50 1 d PG A -1
C107 C 0.6602(5) 0.5220(5) 0.5834(4) 0.062(2) Uiso 0.50 1 d PG A -1
H10E H 0.7653 0.5394 0.5705 0.075 Uiso 0.50 1 calc PR A -1
C108 C 0.6439(7) 0.5143(5) 0.6807(3) 0.089(4) Uiso 0.50 1 d PG A -1
H10F H 0.7378 0.5265 0.7344 0.107 Uiso 0.50 1 calc PR A -1
C109 C 0.4902(8) 0.4888(5) 0.6995(2) 0.075(3) Uiso 0.50 1 d PG A -1
H10G H 0.4790 0.4836 0.7660 0.090 Uiso 0.50 1 calc PR A -1
C110 C 0.3528(6) 0.4710(4) 0.6209(3) 0.084(4) Uiso 0.50 1 d PG A -1
H11B H 0.2477 0.4536 0.6337 0.101 Uiso 0.50 1 calc PR A -1
BrS Br 0.72651(12) 0.55012(6) 0.35907(8) 0.0548(2) Uani 0.50 1 d P A -1

loop_
_atom_site_aniso_label
_atom_site_aniso_U_11
_atom_site_aniso_U_22
_atom_site_aniso_U_33
_atom_site_aniso_U_23
_atom_site_aniso_U_13
_atom_site_aniso_U_12
I1 0.02967(15) 0.02513(15) 0.03403(16) 0.00150(11) 0.00315(11) 0.01067(11)
Br1 0.03209(18) 0.03140(18) 0.0486(2) 0.00245(14) 0.01120(15) 0.01140(13)
Br2 0.0629(3) 0.0348(3) 0.0195(2) 0.00065(17) -0.0021(2) 0.0187(2)
N1 0.0237(12) 0.0219(12) 0.0224(12) 0.0008(9) 0.0053(9) 0.0059(9)
N2 0.0240(12) 0.0200(11) 0.0226(12) 0.0004(9) 0.0059(9) 0.0058(9)
N3 0.0231(11) 0.0202(11) 0.0202(11) 0.0009(9) 0.0043(9) 0.0056(9)
N4 0.0244(12) 0.0213(11) 0.0190(11) 0.0007(9) 0.0050(9) 0.0058(9)
N5 0.0221(11) 0.0216(11) 0.0213(12) -0.0006(9) 0.0043(9) 0.0050(9)
N6 0.0250(12) 0.0220(12) 0.0258(12) -0.0001(9) 0.0073(10) 0.0061(10)
N7 0.0259(12) 0.0216(12) 0.0229(12) -0.0005(9) 0.0065(10) 0.0054(9)
N8 0.0266(12) 0.0235(12) 0.0220(12) -0.0003(9) 0.0070(10) 0.0033(10)
C1 0.0242(14) 0.0226(13) 0.0213(13) 0.0013(10) 0.0048(11) 0.0030(11)
C2 0.0246(14) 0.0246(14) 0.0241(14) 0.0034(11) 0.0043(11) 0.0037(11)
C3 0.0336(16) 0.0314(16) 0.0251(15) 0.0031(12) 0.0047(12) 0.0050(13)
C4 0.0349(17) 0.0385(18) 0.0258(16) 0.0105(13) 0.0039(13) 0.0070(14)
C5 0.0311(16) 0.0301(16) 0.0345(17) 0.0110(13) 0.0053(13) 0.0091(13)
C6 0.0263(14) 0.0252(14) 0.0307(16) 0.0055(12) 0.0063(12) 0.0066(12)
C7 0.0236(14) 0.0215(13) 0.0233(14) 0.0031(11) 0.0035(11) 0.0034(11)
C8 0.0213(13) 0.0178(12) 0.0235(14) 0.0023(10) 0.0041(10) 0.0025(10)
C9 0.0208(13) 0.0185(12) 0.0240(14) -0.0011(10) 0.0053(10) 0.0044(10)
C10 0.0225(13) 0.0211(13) 0.0237(14) -0.0004(10) 0.0074(11) 0.0044(11)
C11 0.0260(14) 0.0224(14) 0.0315(16) -0.0022(11) 0.0085(12) 0.0064(11)
C12 0.0284(15) 0.0281(15) 0.0350(17) -0.0067(13) 0.0107(13) 0.0067(12)
C13 0.0300(16) 0.0383(17) 0.0253(15) -0.0078(13) 0.0093(12) 0.0067(13)
C14 0.0279(15) 0.0329(16) 0.0232(15) -0.0019(12) 0.0074(12) 0.0064(12)
C15 0.0231(13) 0.0218(13) 0.0231(14) -0.0008(11) 0.0072(11) 0.0047(11)
C16 0.0208(13) 0.0208(13) 0.0232(14) 0.0003(10) 0.0049(10) 0.0037(10)
C17 0.0205(13) 0.0205(13) 0.0238(14) 0.0017(10) 0.0052(10) 0.0045(10)
C18 0.0218(13) 0.0219(13) 0.0245(14) 0.0037(11) 0.0051(11) 0.0053(11)
C19 0.0321(16) 0.0282(15) 0.0248(15) 0.0043(12) 0.0058(12) 0.0082(12)
C20 0.0347(17) 0.0323(16) 0.0281(16) 0.0096(13) 0.0025(13) 0.0104(13)
C21 0.0389(18) 0.0305(16) 0.0368(18) 0.0084(14) 0.0061(14) 0.0162(14)
C22 0.0368(17) 0.0282(16) 0.0364(18) 0.0037(13) 0.0100(14) 0.0144(13)
C23 0.0256(14) 0.0221(14) 0.0263(14) 0.0032(11) 0.0067(11) 0.0069(11)
C24 0.0225(13) 0.0196(13) 0.0255(14) 0.0017(11) 0.0067(11) 0.0044(10)
C25 0.0232(13) 0.0188(13) 0.0265(14) -0.0026(11) 0.0085(11) 0.0038(10)
C26 0.0279(14) 0.0227(14) 0.0268(15) -0.0019(11) 0.0105(12) 0.0040(11)
C27 0.0359(17) 0.0272(15) 0.0348(17) -0.0011(13) 0.0131(14) 0.0108(13)
C28 0.0415(19) 0.0321(17) 0.0404(19) -0.0084(14) 0.0180(15) 0.0093(14)
C29 0.0433(19) 0.0359(18) 0.0294(17) -0.0097(13) 0.0160(14) 0.0026(15)
C30 0.0319(16) 0.0344(17) 0.0250(15) -0.0047(12) 0.0093(12) 0.0024(13)
C31 0.0267(14) 0.0239(14) 0.0245(14) -0.0035(11) 0.0100(11) 0.0023(11)
C32 0.0240(14) 0.0213(13) 0.0230(14) -0.0037(10) 0.0069(11) 0.0012(11)
BrS 0.0594(5) 0.0389(4) 0.0813(7) 0.0116(4) 0.0403(5) 0.0185(4)

loop_
_atom_type_symbol
_atom_type_description
_atom_type_scat_dispersion_real
_atom_type_scat_dispersion_imag
_atom_type_scat_source
C C 0.0033 0.0016 'International Tables Vol C Tables 4.2.6.8 and 6.1.1.4'
H H 0.0000 0.0000 'International Tables Vol C Tables 4.2.6.8 and 6.1.1.4'
N N 0.0061 0.0033 'International Tables Vol C Tables 4.2.6.8 and 6.1.1.4'
Br Br -0.2901 2.4595 'International Tables Vol C Tables 4.2.6.8 and 6.1.1.4'
I I -0.4742 1.8119 'International Tables Vol C Tables 4.2.6.8 and 6.1.1.4'

loop_
_geom_angle_atom_site_label_1
_geom_angle_atom_site_label_2
_geom_angle_atom_site_label_3
_geom_angle
_geom_angle_site_symmetry_3
Br1 I1 Br1 180.0 2_665
C1 N1 C8 107.8(2) .
C9 N2 C8 124.5(3) .
C16 N3 C9 109.0(2) .
C16 N4 C17 127.3(3) .
C17 N5 C24 107.2(2) .
C25 N6 C24 124.0(3) .
C25 N7 C32 110.0(2) .
C32 N8 C1 122.1(3) .
N8 C1 N1 127.8(3) .
N8 C1 C2 122.3(3) .
N1 C1 C2 109.9(3) .
C3 C2 C7 121.3(3) .
C3 C2 C1 132.6(3) .
C7 C2 C1 106.1(3) .
C4 C3 C2 116.9(3) .
C3 C4 C5 121.8(3) .
C6 C5 C4 121.3(3) .
C7 C6 C5 117.2(3) .
C6 C7 C2 121.5(3) .
C6 C7 C8 132.2(3) .
C2 C7 C8 106.3(3) .
N2 C8 N1 127.8(3) .
N2 C8 C7 122.3(3) .
N1 C8 C7 109.9(2) .
N2 C9 N3 128.6(3) .
N2 C9 C10 123.6(3) .
N3 C9 C10 107.8(2) .
C11 C10 C15 122.0(3) .
C11 C10 C9 130.2(3) .
C15 C10 C9 107.8(2) .
C12 C11 C10 117.1(3) .
C11 C12 C13 121.1(3) .
C14 C13 C12 122.5(3) .
C13 C14 C15 116.9(3) .
C14 C15 C10 120.4(3) .
C14 C15 C16 134.2(3) .
C10 C15 C16 105.4(2) .
N4 C16 N3 123.3(3) .
N4 C16 C15 126.8(3) .
N3 C16 C15 109.9(2) .
N5 C17 N4 123.3(3) .
N5 C17 C18 111.7(2) .
N4 C17 C18 125.0(3) .
C19 C18 C23 120.6(3) .
C19 C18 C17 134.6(3) .
C23 C18 C17 104.7(2) .
C20 C19 C18 117.2(3) .
C19 C20 C21 122.0(3) .
C22 C21 C20 120.7(3) .
C23 C22 C21 117.6(3) .
C22 C23 C18 121.8(3) .
C22 C23 C24 131.1(3) .
C18 C23 C24 107.1(2) .
N6 C24 N5 129.1(3) .
N6 C24 C23 121.7(3) .
N5 C24 C23 109.3(2) .
N6 C25 N7 128.0(3) .
N6 C25 C26 123.9(3) .
N7 C25 C26 108.0(3) .
C27 C26 C31 121.3(3) .
C27 C26 C25 131.6(3) .
C31 C26 C25 107.1(3) .
C28 C27 C26 117.1(3) .
C27 C28 C29 121.4(3) .
C30 C29 C28 121.7(3) .
C29 C30 C31 116.9(3) .
C30 C31 C26 121.6(3) .
C30 C31 C32 131.4(3) .
C26 C31 C32 106.9(3) .
N8 C32 N7 128.2(3) .
N8 C32 C31 123.9(3) .
N7 C32 C31 108.0(3) .
C102 C101 C106 120.0 .
C102 C101 BrS 110.1(2) .
C106 C101 BrS 129.8(2) .
C103 C102 C101 120.0 .
C104 C103 C102 120.0 .
C105 C104 C103 120.0 .
C106 C105 C104 120.0 .
C106 C105 C110 120.0 .
C104 C105 C110 120.0 .
C107 C106 C105 120.0 .
C107 C106 C101 120.0 .
C105 C106 C101 120.0 .
C108 C107 C106 120.0 .
C109 C108 C107 120.0 .
C108 C109 C110 120.0 .
C109 C110 C105 120.0 .

loop_
_geom_bond_atom_site_label_1
_geom_bond_atom_site_label_2
_geom_bond_distance
_geom_bond_site_symmetry_2
I1 Br1 2.6986(4) .
I1 Br1 2.6986(4) 2_665
N1 C1 1.368(4) .
N1 C8 1.373(4) .
N2 C9 1.320(4) .
N2 C8 1.325(4) .
N3 C16 1.360(4) .
N3 C9 1.385(4) .
N4 C16 1.355(4) .
N4 C17 1.359(4) .
N5 C17 1.351(4) .
N5 C24 1.380(4) .
N6 C25 1.322(4) .
N6 C24 1.324(4) .
N7 C25 1.371(4) .
N7 C32 1.374(4) .
N8 C32 1.320(4) .
N8 C1 1.329(4) .
C1 C2 1.462(4) .
C2 C3 1.394(4) .
C2 C7 1.401(4) .
C3 C4 1.393(5) .
C4 C5 1.396(5) .
C5 C6 1.393(5) .
C6 C7 1.391(4) .
C7 C8 1.457(4) .
C9 C10 1.446(4) .
C10 C11 1.393(4) .
C10 C15 1.407(4) .
C11 C12 1.390(5) .
C12 C13 1.391(5) .
C13 C14 1.389(4) .
C14 C15 1.403(4) .
C15 C16 1.447(4) .
C17 C18 1.456(4) .
C18 C19 1.400(4) .
C18 C23 1.400(4) .
C19 C20 1.386(4) .
C20 C21 1.402(5) .
C21 C22 1.389(5) .
C22 C23 1.389(4) .
C23 C24 1.457(4) .
C25 C26 1.454(4) .
C26 C27 1.398(4) .
C26 C31 1.398(4) .
C27 C28 1.387(5) .
C28 C29 1.406(5) .
C29 C30 1.385(5) .
C30 C31 1.396(4) .
C31 C32 1.455(4) .
C101 C102 1.3900 .
C101 C106 1.3900 .
C101 BrS 1.881(3) .
C102 C103 1.3900 .
C103 C104 1.3900 .
C104 C105 1.3900 .
C105 C106 1.3900 .
C105 C110 1.3900 .
C106 C107 1.3900 .
C107 C108 1.3900 .
C108 C109 1.3900 .
C109 C110 1.3900 .
